data_4337574
loop_
_publ_author_name
'Whittington, Christi L.'
'Wojtas, Lukasz'
'Larsen, Randy W.'

_publ_section_title
;
 Ruthenium(II) tris(2,2'-bipyridine)-templated zinc(II)
 1,3,5-tris(4-carboxyphenyl)benzene metal organic frameworks: structural
 characterization and photophysical properties.
;
_journal_issue 1
_journal_name_full 'Inorganic chemistry'
_journal_page_first 160
_journal_page_last 166
_journal_paper_doi 10.1021/ic402614w
_journal_volume 53
_journal_year 2014
_chemical_formula_sum 'C249 H159 F2 N12 O65.25 P Ru2 Zn12'
_chemical_formula_weight 5418.43
_chemical_name_systematic
;
 ? 
;
_space_group_IT_number 155
_symmetry_cell_setting trigonal
_symmetry_space_group_name_Hall 'R 3 2"'
_symmetry_space_group_name_H-M 'R 3 2 :H'
_atom_sites_solution_hydrogens geom
_atom_sites_solution_primary direct
_atom_sites_solution_secondary difmap
_audit_creation_method SHELXL-97
_cell_angle_alpha 90.00
_cell_angle_beta 90.00
_cell_angle_gamma 120.00
_cell_formula_units_Z 3
_cell_length_a 29.151(3)
_cell_length_b 29.151(3)
_cell_length_c 24.933(3)
_cell_measurement_temperature 100(2)
_cell_volume 18349(3)
_computing_cell_refinement 'APEX2 (Bruker, 2010); SAINT (Bruker, 2009)'
_computing_data_collection 'APEX2 (Bruker, 2010)'
_computing_data_reduction 'SAINT (Bruker, 2009);XPREP(Sheldrick,2008)'
_computing_publication_material 'APEX2 (Bruker, 2010)'
_computing_structure_refinement 'SHELXL-97 (Sheldrick, 2008); OLEX2 (2009)'
_computing_structure_solution 'SHELXS-97 (Sheldrick, 2008)'
_diffrn_ambient_temperature 100(2)
_diffrn_measured_fraction_theta_full 0.998
_diffrn_measured_fraction_theta_max 0.998
_diffrn_measurement_device_type 'BRUKER SMART APEXII CCD'
_diffrn_measurement_method 'phi scans'
_diffrn_radiation_source synchrotron
_diffrn_radiation_type synchrotron
_diffrn_radiation_wavelength 0.41328
_diffrn_reflns_av_R_equivalents 0.0359
_diffrn_reflns_av_sigmaI/netI 0.0634
_diffrn_reflns_limit_h_max 38
_diffrn_reflns_limit_h_min -38
_diffrn_reflns_limit_k_max 38
_diffrn_reflns_limit_k_min -38
_diffrn_reflns_limit_l_max 33
_diffrn_reflns_limit_l_min -33
_diffrn_reflns_number 19368
_diffrn_reflns_theta_full 15.97
_diffrn_reflns_theta_max 15.97
_diffrn_reflns_theta_min 1.33
_exptl_absorpt_coefficient_mu 0.426
_exptl_absorpt_correction_T_max 0.9873
_exptl_absorpt_correction_T_min 0.9587
_exptl_absorpt_correction_type multi-scan
_exptl_absorpt_process_details 'SADABS; (Sheldrick, 2003)'
_exptl_crystal_colour red
_exptl_crystal_density_diffrn 1.471
_exptl_crystal_density_method 'not measured'
_exptl_crystal_description rod
_exptl_crystal_F_000 8220
_exptl_crystal_size_max 0.10
_exptl_crystal_size_mid 0.03
_exptl_crystal_size_min 0.03
_refine_diff_density_max 0.858
_refine_diff_density_min -0.701
_refine_diff_density_rms 0.110
_refine_ls_abs_structure_details 'Flack H D (1983), Acta Cryst. A39, 876-881'
_refine_ls_abs_structure_Flack 0.027(16)
_refine_ls_extinction_method none
_refine_ls_goodness_of_fit_ref 1.030
_refine_ls_hydrogen_treatment mixed
_refine_ls_matrix_type full
_refine_ls_number_parameters 561
_refine_ls_number_reflns 10083
_refine_ls_number_restraints 16
_refine_ls_restrained_S_all 1.040
_refine_ls_R_factor_all 0.0754
_refine_ls_R_factor_gt 0.0531
_refine_ls_shift/su_max 0.003
_refine_ls_shift/su_mean 0.000
_refine_ls_structure_factor_coef Fsqd
_refine_ls_weighting_details 'calc w=1/[\s^2^(Fo^2^)+(0.0949P)^2^+0.0000P] where P=(Fo^2^+2Fc^2^)/3'
_refine_ls_weighting_scheme calc
_refine_ls_wR_factor_gt 0.1417
_refine_ls_wR_factor_ref 0.1527
_reflns_number_gt 7575
_reflns_number_total 10083
_reflns_threshold_expression >2sigma(I)
_cod_data_source_file ic402614w_si_002.cif
_cod_data_source_block RWLC-1
_cod_original_sg_symbol_H-M R32
_cod_database_code 4337574

loop_
_space_group_symop_id
_space_group_symop_operation_xyz
1 'x, y, z'
2 '-y, x-y, z'
3 '-x+y, -x, z'
4 'x-y, -y, -z'
5 '-x, -x+y, -z'
6 'y, x, -z'
7 'x+2/3, y+1/3, z+1/3'
8 '-y+2/3, x-y+1/3, z+1/3'
9 '-x+y+2/3, -x+1/3, z+1/3'
10 'x-y+2/3, -y+1/3, -z+1/3'
11 '-x+2/3, -x+y+1/3, -z+1/3'
12 'y+2/3, x+1/3, -z+1/3'
13 'x+1/3, y+2/3, z+2/3'
14 '-y+1/3, x-y+2/3, z+2/3'
15 '-x+y+1/3, -x+2/3, z+2/3'
16 'x-y+1/3, -y+2/3, -z+2/3'
17 '-x+1/3, -x+y+2/3, -z+2/3'
18 'y+1/3, x+2/3, -z+2/3'

loop_
_atom_site_label
_atom_site_type_symbol
_atom_site_fract_x
_atom_site_fract_y
_atom_site_fract_z
_atom_site_U_iso_or_equiv
_atom_site_adp_type
_atom_site_occupancy
_atom_site_symmetry_multiplicity
_atom_site_calc_flag
_atom_site_refinement_flags
_atom_site_disorder_assembly
_atom_site_disorder_group
Zn1 Zn 0.588232(19) 0.97894(2) 0.31199(2) 0.03363(15) Uani 1 1 d . . .
Zn2 Zn 0.280172(18) 0.356347(18) 0.52556(2) 0.02551(14) Uani 1 1 d . . .
O9 O 0.30977(13) 0.34846(13) 0.59212(14) 0.0325(7) Uani 1 1 d . . .
H9 H 0.330(2) 0.3405(16) 0.5864(17) 0.016(12) Uiso 1 1 d . . .
O10 O 0.60274(15) 1.03649(18) 0.36447(15) 0.0548(10) Uani 1 1 d . B .
O1 O 0.88256(12) 0.69360(13) 0.38452(13) 0.0344(7) Uani 1 1 d . . .
O2 O 0.85496(12) 0.63916(13) 0.45531(13) 0.0341(7) Uani 1 1 d . . .
C1 C 0.84890(18) 0.66607(15) 0.41945(17) 0.0281(10) Uani 1 1 d . . .
C2 C 0.79710(17) 0.66548(15) 0.41896(16) 0.0257(9) Uani 1 1 d . . .
C3 C 0.78952(17) 0.69713(19) 0.38151(17) 0.0284(9) Uani 1 1 d . . .
H3 H 0.8168 0.7184 0.3568 0.034 Uiso 1 1 calc R . .
C4 C 0.74174(17) 0.69714(18) 0.38078(19) 0.0296(10) Uani 1 1 d . . .
H4 H 0.7367 0.7184 0.3553 0.035 Uiso 1 1 calc R . .
C5 C 0.70120(17) 0.66636(16) 0.41686(15) 0.0273(10) Uani 1 1 d . . .
C6 C 0.70899(16) 0.63418(17) 0.45374(18) 0.0269(9) Uani 1 1 d . . .
H6 H 0.6817 0.6124 0.4782 0.032 Uiso 1 1 calc R . .
C7 C 0.75703(17) 0.63441(18) 0.45425(17) 0.0274(9) Uani 1 1 d . . .
H7 H 0.7622 0.6128 0.4793 0.033 Uiso 1 1 calc R . .
C8 C 0.65062(17) 0.66729(15) 0.41598(14) 0.0265(9) Uani 1 1 d . . .
C9 C 0.65060(16) 0.71352(17) 0.40237(16) 0.0252(8) Uani 1 1 d . . .
H9A H 0.6830 0.7444 0.3934 0.030 Uiso 1 1 calc R . .
C10 C 0.60334(14) 0.71511(15) 0.40172(15) 0.0212(8) Uani 1 1 d . . .
C11 C 0.55571(16) 0.66961(13) 0.41605(14) 0.0218(8) Uani 1 1 d . . .
H11 H 0.5235 0.6704 0.4155 0.026 Uiso 1 1 calc R . .
C12 C 0.55510(15) 0.62293(15) 0.43114(16) 0.0226(8) Uani 1 1 d . A .
C13 C 0.60262(15) 0.62158(17) 0.42982(16) 0.0235(8) Uani 1 1 d . . .
H13 H 0.6024 0.5897 0.4383 0.028 Uiso 1 1 calc R . .
C14 C 0.50483(16) 0.57757(16) 0.44998(17) 0.0269(9) Uani 1 1 d D . .
C15A C 0.4760(3) 0.5884(3) 0.4901(3) 0.0299(18) Uiso 0.75 1 d P A 1
H15A H 0.4905 0.6235 0.5035 0.036 Uiso 0.75 1 calc PR A 1
C16A C 0.4283(2) 0.5496(3) 0.5097(3) 0.0338(15) Uani 0.75 1 d P A 1
H16A H 0.4101 0.5577 0.5363 0.041 Uiso 0.75 1 calc PR A 1
C17A C 0.4065(2) 0.4980(3) 0.4901(3) 0.0286(13) Uani 0.75 1 d P A 1
C18A C 0.4340(3) 0.4870(2) 0.4508(3) 0.0308(13) Uani 0.75 1 d P A 1
H18A H 0.4190 0.4521 0.4366 0.037 Uiso 0.75 1 calc PR A 1
C19A C 0.4832(5) 0.5266(2) 0.4321(4) 0.0342(18) Uani 0.75 1 d P A 1
H19A H 0.5019 0.5180 0.4066 0.041 Uiso 0.75 1 calc PR A 1
C20A C 0.3556(3) 0.4549(3) 0.5107(3) 0.0368(16) Uani 0.75 1 d P A 1
O3A O 0.33669(17) 0.46132(18) 0.55241(19) 0.0430(11) Uani 0.75 1 d P A 1
O4A O 0.3317(2) 0.4126(2) 0.4826(2) 0.0526(14) Uani 0.75 1 d P A 1
C15B C 0.4675(7) 0.5799(7) 0.4767(8) 0.026(5) Uiso 0.25 1 d PD A 2
H15B H 0.4707 0.6133 0.4849 0.031 Uiso 0.25 1 calc PR A 2
C16B C 0.4218(7) 0.5321(7) 0.4937(8) 0.021(4) Uiso 0.25 1 d PD A 2
H16B H 0.3963 0.5335 0.5163 0.026 Uiso 0.25 1 calc PR A 2
C17B C 0.4147(7) 0.4835(7) 0.4771(9) 0.025(4) Uiso 0.25 1 d PD A 2
C18B C 0.4524(7) 0.4784(7) 0.4474(7) 0.027(4) Uiso 0.25 1 d PD A 2
H18B H 0.4485 0.4454 0.4365 0.032 Uiso 0.25 1 calc PR A 2
C19B C 0.4963(12) 0.5271(7) 0.4358(18) 0.058(15) Uiso 0.25 1 d PD A 2
H19B H 0.5237 0.5264 0.4159 0.070 Uiso 0.25 1 calc PR A 2
C20B C 0.3646(7) 0.4310(7) 0.4901(7) 0.028(3) Uiso 0.25 1 d PD A 2
O4B O 0.3625(6) 0.3897(6) 0.4876(6) 0.045(3) Uiso 0.25 1 d P A 2
O3B O 0.3277(8) 0.4382(8) 0.5115(7) 0.047(4) Uiso 0.25 1 d P A 2
C21 C 0.60211(16) 0.76341(15) 0.38495(16) 0.0222(8) Uani 1 1 d . B .
C22 C 0.63738(19) 0.81296(18) 0.40620(18) 0.0357(11) Uani 1 1 d . . .
H22 H 0.6647 0.8167 0.4297 0.043 Uiso 1 1 calc R . .
C23 C 0.6331(2) 0.85706(18) 0.39334(19) 0.0417(13) Uani 1 1 d . B .
H23 H 0.6561 0.8904 0.4094 0.050 Uiso 1 1 calc R . .
C24 C 0.59467(18) 0.85201(16) 0.35668(18) 0.0303(10) Uani 1 1 d D . .
C25 C 0.56078(17) 0.80403(17) 0.33427(19) 0.0286(9) Uani 1 1 d . B .
H25 H 0.5352 0.8012 0.3088 0.034 Uiso 1 1 calc R . .
C26 C 0.56344(15) 0.75923(16) 0.34857(17) 0.0252(8) Uani 1 1 d . . .
H26 H 0.5390 0.7258 0.3337 0.030 Uiso 1 1 calc R B .
C27A C 0.5867(6) 0.8977(4) 0.3415(6) 0.0378(14) Uiso 0.50 1 d PD B 1
O5 O 0.5618(2) 0.8962(2) 0.2948(3) 0.0253(14) Uiso 0.50 1 d PD B 1
O6 O 0.5993(3) 0.9384(3) 0.3690(3) 0.0364(15) Uiso 0.50 1 d PD B 1
C27B C 0.5955(5) 0.9014(4) 0.3426(6) 0.0378(14) Uiso 0.50 1 d PD B 2
O7 O 0.5592(3) 0.8975(3) 0.3182(3) 0.0322(16) Uiso 0.50 1 d PD B 2
O8 O 0.6342(3) 0.9449(2) 0.3593(2) 0.0319(14) Uiso 0.50 1 d PD B 2
O31 O 0.24566(13) 0.28839(12) 0.48769(13) 0.0382(8) Uani 1 1 d . A .
C31 C 0.24728(19) 0.24728(19) 0.5000 0.0285(13) Uani 1 2 d S . .
C32 C 0.19596(18) 0.19596(18) 0.5000 0.0278(12) Uani 0.50 1 d P A .
C33 C 0.15098(17) 0.19204(17) 0.47640(19) 0.0344(10) Uani 1 1 d . . .
H33 H 0.1530 0.2225 0.4601 0.041 Uiso 1 1 calc R A .
C34 C 0.10379(17) 0.14533(17) 0.4760(2) 0.0358(10) Uani 1 1 d . A .
H34 H 0.0736 0.1436 0.4595 0.043 Uiso 1 1 calc R . .
C35 C 0.09990(19) 0.09990(19) 0.5000 0.0304(13) Uani 1 2 d S . .
C36 C 0.0482(2) 0.0482(2) 0.5000 0.0313(14) Uani 0.50 1 d P A .
C37 C 0.0481(2) 0.0000 0.5000 0.0326(14) Uani 1 2 d S . .
H37 H 0.0807 0.0000 0.5000 0.039 Uiso 0.50 1 calc PR A .
Ru41 Ru 0.3333 0.6667 0.40604(5) 0.0388(3) Uani 0.931(3) 3 d SP . 1
N41 N 0.36563(17) 0.62838(18) 0.3634(2) 0.0460(11) Uani 1 1 d . . 1
N42 N 0.30181(17) 0.59627(17) 0.4490(2) 0.0435(11) Uani 0.931(3) 1 d P . 1
C41 C 0.3970(2) 0.6466(2) 0.3222(3) 0.0531(16) Uani 0.931(3) 1 d P . 1
H41 H 0.4061 0.6807 0.3091 0.064 Uiso 0.931(3) 1 calc PR . 1
C42 C 0.4180(2) 0.6188(3) 0.2961(3) 0.0526(16) Uani 0.931(3) 1 d P . 1
H42 H 0.4401 0.6330 0.2655 0.063 Uiso 0.931(3) 1 calc PR . 1
C43 C 0.4054(2) 0.5699(3) 0.3167(3) 0.0522(16) Uani 0.931(3) 1 d P . 1
H43 H 0.4189 0.5498 0.3000 0.063 Uiso 0.931(3) 1 calc PR . 1
C44 C 0.3743(2) 0.5506(2) 0.3598(3) 0.0469(15) Uani 0.931(3) 1 d P . 1
H44 H 0.3666 0.5174 0.3741 0.056 Uiso 0.931(3) 1 calc PR . 1
C45 C 0.3526(2) 0.5797(2) 0.3844(3) 0.0415(13) Uani 0.931(3) 1 d P . 1
C46 C 0.3161(2) 0.56090(19) 0.4296(2) 0.0399(13) Uani 0.931(3) 1 d P . 1
C47 C 0.2954(2) 0.5108(2) 0.4537(3) 0.0470(15) Uani 0.931(3) 1 d P . 1
H47 H 0.3048 0.4861 0.4404 0.056 Uiso 0.931(3) 1 calc PR . 1
C48 C 0.2628(2) 0.4980(2) 0.4948(3) 0.0480(16) Uani 0.931(3) 1 d P . 1
H48 H 0.2491 0.4640 0.5106 0.058 Uiso 0.931(3) 1 calc PR . 1
C49 C 0.2482(2) 0.5330(3) 0.5157(3) 0.0600(19) Uani 0.931(3) 1 d P . 1
H49 H 0.2249 0.5242 0.5454 0.072 Uiso 0.931(3) 1 calc PR . 1
C50 C 0.2709(3) 0.5840(3) 0.4887(3) 0.0561(17) Uani 0.931(3) 1 d P . 1
H50 H 0.2621 0.6093 0.5015 0.067 Uiso 0.931(3) 1 calc PR . 1
P1 P 0.3155(7) 0.6224(6) 0.6511(6) 0.103(5) Uiso 0.17 1 d PD . 1
F56 F 0.3121(9) 0.6592(11) 0.6039(8) 0.089(8) Uiso 0.17 1 d PD . 1
F57 F 0.3551(11) 0.6137(12) 0.6086(10) 0.101(9) Uiso 0.17 1 d PD . 1
Ru1 Ru 0.3333 0.6667 0.4418(4) 0.016(2) Uiso 0.069(3) 3 d SP . 2
O51 O 0.5090(3) 0.3922(3) 0.3071(3) 0.086(2) Uiso 0.75 1 d P . .
O52 O 0.7715(8) 0.8055(8) 0.4837(8) 0.059(5) Uiso 0.25 1 d P . .
O53 O 0.7905(7) 0.8078(7) 0.4998(9) 0.059(5) Uiso 0.25 1 d P . .
O54 O 0.5152(8) 0.6314(8) 0.6562(8) 0.067(5) Uiso 0.25 1 d P . .
O55 O 0.5150(11) 0.6667 0.6667 0.076(8) Uiso 0.25 2 d SP . .
O56 O 0.7994(7) 0.8173(7) 0.4435(7) 0.063(4) Uiso 0.25 1 d P . .

loop_
_atom_site_aniso_label
_atom_site_aniso_U_11
_atom_site_aniso_U_22
_atom_site_aniso_U_33
_atom_site_aniso_U_23
_atom_site_aniso_U_13
_atom_site_aniso_U_12
Zn1 0.0174(2) 0.0341(3) 0.0443(3) 0.0180(2) -0.0015(2) 0.0092(2)
Zn2 0.0175(2) 0.0201(2) 0.0365(3) 0.00500(19) 0.00218(19) 0.00764(19)
O9 0.0182(15) 0.0329(16) 0.046(2) 0.0080(13) 0.0029(13) 0.0128(14)
O10 0.037(2) 0.083(3) 0.044(2) -0.006(2) -0.0015(17) 0.031(2)
O1 0.0259(16) 0.0329(17) 0.050(2) 0.0224(15) 0.0201(14) 0.0191(14)
O2 0.0225(15) 0.0374(17) 0.046(2) 0.0171(14) 0.0093(13) 0.0174(14)
C1 0.025(2) 0.030(2) 0.037(3) 0.0139(19) 0.0110(17) 0.0186(18)
C2 0.0207(19) 0.027(2) 0.031(2) 0.0085(18) 0.0105(17) 0.0135(17)
C3 0.024(2) 0.041(2) 0.023(2) 0.0093(18) 0.0096(16) 0.0174(19)
C4 0.030(2) 0.039(2) 0.030(2) 0.0181(19) 0.0088(18) 0.025(2)
C5 0.0205(19) 0.038(2) 0.027(2) 0.0055(19) 0.0036(16) 0.0167(18)
C6 0.023(2) 0.033(2) 0.026(2) 0.0105(17) 0.0077(16) 0.0144(18)
C7 0.027(2) 0.034(2) 0.027(2) 0.0119(18) 0.0074(17) 0.0190(19)
C8 0.027(2) 0.037(2) 0.022(2) 0.0065(18) 0.0058(16) 0.0199(18)
C9 0.0196(19) 0.031(2) 0.024(2) 0.0041(16) 0.0013(15) 0.0117(16)
C10 0.0172(18) 0.0245(19) 0.0175(19) 0.0026(15) 0.0024(14) 0.0070(15)
C11 0.0134(17) 0.0237(19) 0.025(2) 0.0015(15) 0.0041(14) 0.0067(14)
C12 0.0199(18) 0.0203(19) 0.024(2) -0.0027(15) 0.0033(15) 0.0074(15)
C13 0.0214(19) 0.032(2) 0.021(2) -0.0007(16) 0.0000(15) 0.0167(18)
C14 0.0194(19) 0.024(2) 0.030(2) 0.0037(16) 0.0004(16) 0.0060(17)
C16A 0.026(3) 0.033(4) 0.041(4) -0.003(3) 0.008(3) 0.013(3)
C17A 0.017(3) 0.017(3) 0.039(4) 0.002(3) 0.002(2) -0.001(2)
C18A 0.030(3) 0.021(3) 0.036(4) 0.001(2) 0.003(3) 0.009(3)
C19A 0.042(5) 0.022(4) 0.029(4) -0.003(2) -0.002(4) 0.008(3)
C20A 0.024(3) 0.026(3) 0.044(4) 0.020(3) 0.004(3) 0.000(3)
O3A 0.029(2) 0.042(3) 0.049(3) 0.023(2) 0.020(2) 0.010(2)
O4A 0.034(3) 0.038(3) 0.047(3) 0.007(2) 0.005(2) -0.012(2)
C21 0.0189(18) 0.0190(17) 0.026(2) 0.0051(15) 0.0066(15) 0.0076(15)
C22 0.032(2) 0.025(2) 0.028(2) 0.0060(18) -0.0007(18) -0.0021(18)
C23 0.050(3) 0.018(2) 0.031(3) 0.0052(17) 0.005(2) -0.002(2)
C24 0.033(2) 0.024(2) 0.031(2) 0.0067(18) 0.0142(19) 0.0115(18)
C25 0.023(2) 0.027(2) 0.040(3) 0.0041(18) 0.0073(18) 0.0148(18)
C26 0.0148(18) 0.0235(19) 0.033(2) 0.0001(16) 0.0033(16) 0.0065(16)
O31 0.0360(18) 0.0195(15) 0.047(2) 0.0024(13) -0.0107(15) 0.0052(13)
C31 0.0227(19) 0.0227(19) 0.032(3) 0.0055(13) -0.0055(13) 0.005(2)
C32 0.0198(19) 0.0198(19) 0.042(3) -0.0024(13) 0.0024(13) 0.009(2)
C33 0.032(2) 0.026(2) 0.049(3) 0.0009(19) -0.006(2) 0.0174(19)
C34 0.026(2) 0.024(2) 0.058(3) 0.000(2) -0.010(2) 0.0129(18)
C35 0.0164(18) 0.0164(18) 0.052(4) -0.0008(13) 0.0008(13) 0.003(2)
C36 0.019(2) 0.019(2) 0.055(4) 0.0016(13) -0.0016(13) 0.008(2)
C37 0.019(2) 0.023(3) 0.057(4) 0.001(3) 0.0003(14) 0.0116(15)
Ru41 0.0215(2) 0.0215(2) 0.0734(9) 0.000 0.000 0.01075(11)
N41 0.028(2) 0.032(2) 0.076(3) -0.003(2) -0.009(2) 0.0138(17)
N42 0.020(2) 0.026(2) 0.079(3) 0.004(2) -0.005(2) 0.0079(17)
C41 0.040(3) 0.032(3) 0.084(5) 0.005(3) 0.005(3) 0.016(3)
C42 0.036(3) 0.045(3) 0.079(4) -0.009(3) 0.003(3) 0.022(3)
C43 0.038(3) 0.048(3) 0.077(5) -0.021(3) -0.012(3) 0.027(3)
C44 0.054(4) 0.025(3) 0.067(4) -0.015(3) -0.021(3) 0.023(3)
C45 0.030(3) 0.029(3) 0.068(4) -0.014(2) -0.023(3) 0.016(2)
C46 0.036(3) 0.018(2) 0.063(4) -0.006(2) -0.027(3) 0.012(2)
C47 0.048(3) 0.030(3) 0.062(4) -0.010(3) -0.022(3) 0.019(3)
C48 0.037(3) 0.031(3) 0.072(4) 0.005(3) -0.021(3) 0.014(2)
C49 0.028(3) 0.054(4) 0.085(5) 0.016(3) -0.011(3) 0.010(3)
C50 0.056(4) 0.048(4) 0.078(5) 0.010(3) -0.004(3) 0.037(3)

loop_
_atom_type_symbol
_atom_type_description
_atom_type_scat_dispersion_real
_atom_type_scat_dispersion_imag
_atom_type_scat_source
C C -0.0001 0.0005 'International Tables Vol C Tables 4.2.6.8 and 6.1.1.4'
H H 0.0000 0.0000 'International Tables Vol C Tables 4.2.6.8 and 6.1.1.4'
N N 0.0005 0.0010 'International Tables Vol C Tables 4.2.6.8 and 6.1.1.4'
O O 0.0017 0.0018 'International Tables Vol C Tables 4.2.6.8 and 6.1.1.4'
Ru Ru -0.1866 2.2043 'International Tables Vol C Tables 4.2.6.8 and 6.1.1.4'
Zn Zn 0.2605 0.5370 'International Tables Vol C Tables 4.2.6.8 and 6.1.1.4'
P P 0.0348 0.0309 'International Tables Vol C Tables 4.2.6.8 and 6.1.1.4'
F F 0.0038 0.0031 'International Tables Vol C Tables 4.2.6.8 and 6.1.1.4'

loop_
_geom_angle_atom_site_label_1
_geom_angle_atom_site_label_2
_geom_angle_atom_site_label_3
_geom_angle
_geom_angle_site_symmetry_1
_geom_angle_site_symmetry_3
O9 Zn1 O10 102.76(16) 13_554 .
O9 Zn1 O1 106.89(14) 13_554 16_565
O9 Zn1 C27A 110.0(4) 13_554 .
O9 Zn1 O5 102.0(2) 13_554 .
O9 Zn1 O6 118.8(2) 13_554 .
O9 Zn1 C27B 106.4(4) 13_554 .
O9 Zn1 O7 115.1(2) 13_554 .
O9 Zn1 O8 94.79(19) 13_554 .
O10 Zn1 C27A 120.5(4) . .
O10 Zn1 O5 150.2(2) . .
O10 Zn1 C27B 118.9(3) . .
O10 Zn1 O7 134.5(3) . .
O10 Zn1 O8 95.75(19) . .
O1 Zn1 O10 96.15(15) 16_565 .
O1 Zn1 C27A 118.6(3) 16_565 .
O1 Zn1 O5 92.30(19) 16_565 .
O1 Zn1 C27B 123.6(3) 16_565 .
O1 Zn1 O7 96.0(2) 16_565 .
O1 Zn1 O8 152.21(18) 16_565 .
C27A Zn1 C27B 5.1(6) . .
O5 Zn1 C27A 33.4(4) . .
O5 Zn1 C27B 36.7(3) . .
O5 Zn1 O8 65.8(2) . .
O6 Zn1 O10 90.1(2) . .
O6 Zn1 O1 131.2(2) . 16_565
O6 Zn1 C27A 30.5(4) . .
O6 Zn1 O5 63.4(3) . .
O6 Zn1 C27B 28.8(3) . .
O6 Zn1 O7 50.3(3) . .
O6 Zn1 O8 24.0(2) . .
O7 Zn1 C27A 23.3(4) . .
O7 Zn1 O5 15.8(2) . .
O7 Zn1 C27B 28.0(3) . .
O7 Zn1 O8 58.3(2) . .
O8 Zn1 C27A 35.0(4) . .
O8 Zn1 C27B 30.4(3) . .
O9 Zn2 O2 106.94(14) . 4_566
O9 Zn2 C20B 95.9(4) . .
O9 Zn2 O4B 88.3(4) . .
O9 Zn2 O3B 101.4(5) . .
O9 Zn2 O31 109.10(14) . .
O2 Zn2 C20B 125.1(4) 4_566 .
O2 Zn2 O4B 152.3(4) 4_566 .
O2 Zn2 O3B 94.2(5) 4_566 .
O4A Zn2 O9 112.21(19) . .
O4A Zn2 O2 116.0(2) . 4_566
O4A Zn2 C20B 16.3(4) . .
O4A Zn2 O4B 36.5(4) . .
O4A Zn2 O3B 30.9(5) . .
O4A Zn2 O31 112.6(2) . .
O4B Zn2 C20B 28.0(6) . .
O3B Zn2 C20B 31.6(7) . .
O3B Zn2 O4B 59.6(6) . .
O31 Zn2 O2 99.02(15) . 4_566
O31 Zn2 C20B 119.7(5) . .
O31 Zn2 O4B 97.4(4) . .
O31 Zn2 O3B 141.3(5) . .
Zn1 O9 Zn2 110.87(16) 7_445 .
Zn1 O9 H9 122(3) 7_445 .
Zn2 O9 H9 110(3) . .
C1 O1 Zn1 130.2(3) . 16_665
C1 O2 Zn2 125.2(3) . 4_666
O1 C1 O2 125.6(4) . .
O1 C1 C2 117.5(4) . .
O2 C1 C2 116.9(3) . .
C3 C2 C1 119.0(3) . .
C7 C2 C1 121.3(4) . .
C7 C2 C3 119.7(4) . .
C2 C3 H3 120.2 . .
C4 C3 C2 119.6(4) . .
C4 C3 H3 120.2 . .
C3 C4 H4 119.4 . .
C3 C4 C5 121.1(4) . .
C5 C4 H4 119.4 . .
C4 C5 C6 118.8(4) . .
C4 C5 C8 120.4(4) . .
C6 C5 C8 120.8(3) . .
C5 C6 H6 120.1 . .
C7 C6 C5 119.8(4) . .
C7 C6 H6 120.1 . .
C2 C7 C6 121.0(4) . .
C2 C7 H7 119.5 . .
C6 C7 H7 119.5 . .
C9 C8 C5 120.1(4) . .
C9 C8 C13 119.6(4) . .
C13 C8 C5 120.2(4) . .
C8 C9 H9A 119.6 . .
C8 C9 C10 120.8(4) . .
C10 C9 H9A 119.6 . .
C9 C10 C11 119.3(4) . .
C9 C10 C21 121.6(3) . .
C11 C10 C21 119.0(4) . .
C10 C11 H11 119.6 . .
C12 C11 C10 120.7(4) . .
C12 C11 H11 119.6 . .
C11 C12 C13 119.1(4) . .
C11 C12 C14 118.6(4) . .
C13 C12 C14 122.2(4) . .
C8 C13 H13 119.8 . .
C12 C13 C8 120.4(4) . .
C12 C13 H13 119.8 . .
C15A C14 C12 116.8(4) . .
C19A C14 C12 125.6(6) . .
C19A C14 C15A 117.5(6) . .
C19A C14 C19B 15.9(18) . .
C15B C14 C12 126.5(9) . .
C15B C14 C15A 16.5(9) . .
C15B C14 C19A 106.2(10) . .
C15B C14 C19B 117.8(15) . .
C19B C14 C12 115.7(13) . .
C19B C14 C15A 125.9(15) . .
C14 C15A H15A 119.0 . .
C16A C15A C14 122.0(7) . .
C16A C15A H15A 119.0 . .
C15A C16A H16A 120.3 . .
C15A C16A C17A 119.4(6) . .
C17A C16A H16A 120.3 . .
C16A C17A C18A 119.3(5) . .
C16A C17A C20A 121.1(6) . .
C18A C17A C20A 119.7(6) . .
C17A C18A H18A 119.7 . .
C19A C18A C17A 120.7(6) . .
C19A C18A H18A 119.7 . .
C14 C19A C18A 121.2(8) . .
C14 C19A H19A 119.4 . .
C18A C19A H19A 119.4 . .
O3A C20A C17A 119.9(7) . .
O3A C20A O4A 122.6(6) . .
O4A C20A C17A 117.4(7) . .
C20A O4A Zn2 109.6(5) . .
C14 C15B H15B 120.2 . .
C14 C15B C16B 119.5(15) . .
C16B C15B H15B 120.2 . .
C15B C16B H16B 120.0 . .
C17B C16B C15B 120.0(17) . .
C17B C16B H16B 120.0 . .
C16B C17B C18B 122.9(16) . .
C16B C17B C20B 122.6(18) . .
C18B C17B C20B 114.5(16) . .
C17B C18B H18B 124.0 . .
C19B C18B C17B 112(2) . .
C19B C18B H18B 124.0 . .
C14 C19B H19B 116.3 . .
C18B C19B C14 127(3) . .
C18B C19B H19B 116.3 . .
C17B C20B Zn2 168.3(14) . .
O4B C20B Zn2 66.5(10) . .
O4B C20B C17B 123.2(17) . .
O4B C20B O3B 124.1(18) . .
O3B C20B Zn2 57.6(11) . .
O3B C20B C17B 112.0(18) . .
C20B O4B Zn2 85.5(12) . .
C20B O4B O4B 138.2(15) . 6_556
O4B O4B Zn2 108.8(8) 6_556 .
C20B O3B Zn2 90.7(13) . .
C22 C21 C10 121.4(4) . .
C22 C21 C26 118.7(4) . .
C26 C21 C10 119.9(4) . .
C21 C22 H22 119.7 . .
C23 C22 C21 120.7(4) . .
C23 C22 H22 119.7 . .
C22 C23 H23 120.3 . .
C22 C23 C24 119.5(4) . .
C24 C23 H23 120.3 . .
C23 C24 C27A 122.7(6) . .
C23 C24 C27B 115.8(6) . .
C25 C24 C23 120.5(4) . .
C25 C24 C27A 116.7(6) . .
C25 C24 C27B 123.6(6) . .
C27B C24 C27A 8.5(10) . .
C24 C25 H25 119.8 . .
C24 C25 C26 120.3(4) . .
C26 C25 H25 119.8 . .
C21 C26 H26 119.9 . .
C25 C26 C21 120.2(4) . .
C25 C26 H26 119.9 . .
C24 C27A Zn1 171.1(10) . .
O5 C27A Zn1 61.9(4) . .
O5 C27A C24 120.1(10) . .
O6 C27A Zn1 52.9(4) . .
O6 C27A C24 126.5(11) . .
O6 C27A O5 113.4(7) . .
C27A O5 Zn1 84.7(5) . .
C27A O6 Zn1 96.6(7) . .
C24 C27B Zn1 173.6(7) . .
O7 C27B Zn1 56.6(5) . .
O7 C27B C24 117.2(8) . .
O7 C27B O8 124.9(8) . .
O8 C27B Zn1 68.5(4) . .
O8 C27B C24 117.9(8) . .
C27B O7 Zn1 95.5(6) . .
C27B O8 Zn1 81.2(5) . .
C31 O31 Zn2 126.9(3) . .
O31 C31 O31 125.7(5) . 6_556
O31 C31 C32 117.2(3) 6_556 .
O31 C31 C32 117.2(3) . .
C33 C32 C31 120.9(3) . .
C33 C32 C31 120.9(3) 6_556 .
C33 C32 C33 118.2(5) . 6_556
C32 C33 H33 119.2 . .
C34 C33 C32 121.5(4) . .
C34 C33 H33 119.2 . .
C33 C34 H34 119.9 . .
C33 C34 C35 120.2(4) . .
C35 C34 H34 119.9 . .
C34 C35 C34 118.4(5) . 6_556
C34 C35 C36 120.8(3) 6_556 .
C34 C35 C36 120.8(3) . .
C37 C36 C35 120.1(3) 2 .
C37 C36 C35 120.1(3) . .
C37 C36 C37 119.7(6) 2 .
C36 C37 C36 120.3(6) 3 .
C36 C37 H37 119.9 . .
C36 C37 H37 119.9 3 .
N41 Ru41 N41 96.15(18) 2_665 .
N41 Ru41 N41 96.15(18) 3_565 .
N41 Ru41 N41 96.15(18) 3_565 2_665
N41 Ru41 N42 88.14(18) 3_565 .
N41 Ru41 N42 88.14(18) . 2_665
N41 Ru41 N42 174.63(19) 2_665 .
N41 Ru41 N42 80.1(2) . .
N41 Ru41 N42 80.1(2) 2_665 2_665
N41 Ru41 N42 80.1(2) 3_565 3_565
N41 Ru41 N42 88.15(18) 2_665 3_565
N41 Ru41 N42 174.63(19) . 3_565
N41 Ru41 N42 174.63(19) 3_565 2_665
N42 Ru41 N42 95.79(19) 2_665 .
N42 Ru41 N42 95.79(19) 3_565 .
N42 Ru41 N42 95.79(19) 3_565 2_665
C41 N41 Ru41 127.0(4) . .
C41 N41 C45 119.7(5) . .
C45 N41 Ru41 113.3(4) . .
C46 N42 Ru41 114.0(4) . .
C50 N42 Ru41 125.7(4) . .
C50 N42 C46 120.2(5) . .
N41 C41 H41 118.1 . .
N41 C41 C42 123.8(6) . .
C42 C41 H41 118.1 . .
C41 C42 H42 121.4 . .
C43 C42 C41 117.2(6) . .
C43 C42 H42 121.4 . .
C42 C43 H43 119.8 . .
C44 C43 C42 120.5(6) . .
C44 C43 H43 119.8 . .
C43 C44 H44 119.8 . .
C43 C44 C45 120.5(5) . .
C45 C44 H44 119.8 . .
N41 C45 C44 118.3(6) . .
N41 C45 C46 117.0(5) . .
C44 C45 C46 124.6(5) . .
N42 C46 C45 115.4(4) . .
N42 C46 C47 119.5(6) . .
C47 C46 C45 125.1(5) . .
C46 C47 H47 120.0 . .
C48 C47 C46 120.0(6) . .
C48 C47 H47 120.0 . .
C47 C48 H48 119.1 . .
C47 C48 C49 121.8(6) . .
C49 C48 H48 119.1 . .
C48 C49 H49 122.4 . .
C48 C49 C50 115.3(7) . .
C50 C49 H49 122.4 . .
N42 C50 C49 123.2(6) . .
N42 C50 H50 118.4 . .
C49 C50 H50 118.4 . .
P1 P1 P1 55.0(3) 12_456 10_566
P1 P1 P1 37.7(11) 12_456 3_565
P1 P1 P1 55.1(3) 11_556 10_566
P1 P1 P1 94.8(6) 11_556 3_565
P1 P1 P1 30.1(7) 2_665 10_566
P1 P1 P1 84.5(8) 12_456 2_665
P1 P1 P1 89.9(15) 11_556 12_456
P1 P1 P1 60.003(6) 3_565 2_665
P1 P1 P1 52.4(14) 11_556 2_665
P1 P1 P1 40.5(8) 3_565 10_566
P1 P1 F56 48.3(7) 3_565 3_565
P1 P1 F56 42.3(7) 2_665 3_565
P1 P1 F56 43.7(14) 11_556 12_456
P1 P1 F56 51.8(9) 12_456 12_456
P1 P1 F56 94.6(15) 11_556 3_565
P1 P1 F56 85.8(13) 12_456 3_565
P1 P1 F56 75.2(8) 2_665 12_456
P1 P1 F56 76.1(8) 3_565 12_456
P1 P1 F56 79.9(13) 12_456 .
P1 P1 F56 120.7(16) 11_556 .
P1 P1 F56 101(2) 11_556 2_665
P1 P1 F57 106.4(10) 2_665 11_556
P1 P1 F57 113.8(9) 3_565 11_556
P1 P1 F57 161.1(14) 12_456 .
P1 P1 F57 87.7(18) 11_556 .
P1 P1 F57 56.1(12) 11_556 11_556
P1 P1 F57 80.1(14) 12_456 11_556
F56 P1 P1 55.0(10) 2_665 2_665
F56 P1 P1 54.2(8) 12_456 10_566
F56 P1 P1 72.4(12) . 10_566
F56 P1 P1 109.4(15) 2_665 12_456
F56 P1 P1 68.4(10) . 2_665
F56 P1 P1 46.3(10) . 3_565
F56 P1 P1 76.2(14) 2_665 10_566
F56 P1 P1 54.6(9) 3_565 10_566
F56 P1 P1 71.8(10) 2_665 3_565
F56 P1 F56 121.5(14) . 12_456
F56 P1 F56 108.8(10) 3_565 12_456
F56 P1 F56 24.7(10) 2_665 3_565
F56 P1 F56 27.1(10) . 3_565
F56 P1 F56 35.0(15) 2_665 .
F56 P1 F56 129.3(15) 2_665 12_456
F56 P1 F57 159.8(16) . 11_556
F56 P1 F57 156.3(16) 2_665 11_556
F56 P1 F57 85.2(13) . .
F56 P1 F57 52.9(13) 2_665 .
F57 P1 P1 109.3(13) . 10_566
F57 P1 P1 123.9(12) . 3_565
F57 P1 P1 93.5(11) 11_556 10_566
F57 P1 P1 79.2(15) . 2_665
F57 P1 F56 147.2(13) 11_556 3_565
F57 P1 F56 130.9(16) . 12_456
F57 P1 F56 75.7(13) . 3_565
F57 P1 F56 40.5(10) 11_556 12_456
F57 P1 F57 113.6(17) . 11_556
P1 F56 P1 63.3(10) . 2_665
P1 F56 P1 65.9(12) 3_565 2_665
P1 F56 P1 78.7(14) 3_565 .
P1 F56 P1 71.2(10) 2_665 12_456
P1 F56 P1 48.2(11) . 12_456
P1 F56 P1 34.9(11) 3_565 12_456
F56 F56 P1 103.3(12) 2_665 12_456
F56 F56 P1 39.6(10) 3_565 2_665
F56 F56 P1 51.9(14) 2_665 2_665
F56 F56 P1 105.2(11) 3_565 12_456
F56 F56 P1 101.0(17) 3_565 .
F56 F56 P1 115.7(14) 2_665 3_565
F56 F56 P1 84(2) 3_565 3_565
F56 F56 P1 61(2) 2_665 .
F56 F56 F56 59.997(6) 3_565 2_665
F56 F56 F57 155(4) 2_665 3_565
F56 F56 F57 144(4) 3_565 3_565
F57 F56 P1 68.9(13) 3_565 12_456
F57 F56 P1 99.6(18) 3_565 .
F57 F56 P1 137.0(19) 3_565 2_665
F57 F56 P1 72.3(15) 3_565 3_565
P1 F57 P1 36.2(11) . 11_556
F56 F57 P1 70.6(12) 2_665 11_556
F56 F57 P1 54.8(13) 2_665 .
O53 O52 O53 29(3) . 6_556
O53 O52 O56 94(3) . .
O56 O52 O53 80.2(14) . 6_556
O52 O53 O52 132(3) . 6_556
O52 O53 O53 130(4) . 6_556
O52 O53 O56 110.0(14) 6_556 .
O52 O53 O56 157(3) . 6_556
O52 O53 O56 45.6(10) 6_556 6_556
O52 O53 O56 59(3) . .
O53 O53 O52 21.2(19) 6_556 6_556
O53 O53 O56 58(3) 6_556 6_556
O53 O53 O56 91(3) 6_556 .
O56 O53 O56 142.8(14) . 6_556
O54 O55 O54 121(4) . 10_566
O52 O56 O53 54.2(12) . 6_556
O52 O56 O53 27.4(11) . .
O53 O56 O53 31.1(12) . 6_556

loop_
_geom_bond_atom_site_label_1
_geom_bond_atom_site_label_2
_geom_bond_distance
_geom_bond_site_symmetry_2
Zn1 O9 1.935(3) 13_554
Zn1 O10 1.999(4) .
Zn1 O1 1.987(3) 16_565
Zn1 C27A 2.459(9) .
Zn1 O5 2.178(6) .
Zn1 O6 1.975(7) .
Zn1 C27B 2.493(8) .
Zn1 O7 2.089(7) .
Zn1 O8 2.347(6) .
Zn2 O9 1.936(3) .
Zn2 O2 2.003(3) 4_566
Zn2 O4A 1.906(5) .
Zn2 C20B 2.493(17) .
Zn2 O4B 2.294(15) .
Zn2 O3B 2.11(2) .
Zn2 O31 1.958(3) .
O9 Zn1 1.935(3) 7_445
O9 H9 0.75(6) .
O1 Zn1 1.987(3) 16_665
O1 C1 1.256(5) .
O2 Zn2 2.003(3) 4_666
O2 C1 1.259(5) .
C1 C2 1.502(6) .
C2 C3 1.406(6) .
C2 C7 1.379(6) .
C3 H3 0.9500 .
C3 C4 1.393(6) .
C4 H4 0.9500 .
C4 C5 1.397(5) .
C5 C6 1.411(6) .
C5 C8 1.488(6) .
C6 H6 0.9500 .
C6 C7 1.397(6) .
C7 H7 0.9500 .
C8 C9 1.390(6) .
C8 C13 1.410(6) .
C9 H9A 0.9500 .
C9 C10 1.402(5) .
C10 C11 1.405(5) .
C10 C21 1.486(5) .
C11 H11 0.9500 .
C11 C12 1.404(5) .
C12 C13 1.406(5) .
C12 C14 1.476(5) .
C13 H13 0.9500 .
C14 C15A 1.439(8) .
C14 C19A 1.365(8) .
C14 C15B 1.307(15) .
C14 C19B 1.409(19) .
C15A H15A 0.9500 .
C15A C16A 1.372(9) .
C16A H16A 0.9500 .
C16A C17A 1.397(9) .
C17A C18A 1.401(10) .
C17A C20A 1.477(8) .
C18A H18A 0.9500 .
C18A C19A 1.396(12) .
C19A H19A 0.9500 .
C20A O3A 1.235(9) .
C20A O4A 1.279(9) .
C15B H15B 0.9500 .
C15B C16B 1.429(17) .
C16B H16B 0.9500 .
C16B C17B 1.387(17) .
C17B C18B 1.394(17) .
C17B C20B 1.532(17) .
C18B H18B 0.9500 .
C18B C19B 1.385(19) .
C19B H19B 0.9500 .
C20B O4B 1.17(2) .
C20B O3B 1.31(3) .
O4B O4B 1.51(3) 6_556
C21 C22 1.392(6) .
C21 C26 1.404(6) .
C22 H22 0.9500 .
C22 C23 1.390(7) .
C23 H23 0.9500 .
C23 C24 1.395(7) .
C24 C25 1.365(6) .
C24 C27A 1.510(8) .
C24 C27B 1.471(8) .
C25 H25 0.9500 .
C25 C26 1.393(6) .
C26 H26 0.9500 .
C27A O5 1.360(16) .
C27A O6 1.257(15) .
C27B O7 1.174(12) .
C27B O8 1.275(11) .
O31 C31 1.261(4) .
C31 O31 1.261(4) 6_556
C31 C32 1.496(8) .
C32 C33 1.389(5) 6_556
C32 C33 1.389(5) .
C33 H33 0.9500 .
C33 C34 1.369(6) .
C34 H34 0.9500 .
C34 C35 1.405(5) .
C35 C34 1.405(5) 6_556
C35 C36 1.507(8) .
C36 C37 1.403(4) .
C36 C37 1.403(4) 2
C37 C36 1.403(4) 3
C37 H37 0.9500 .
Ru41 N41 2.077(5) .
Ru41 N41 2.077(5) 2_665
Ru41 N41 2.077(5) 3_565
Ru41 N42 2.078(4) .
Ru41 N42 2.078(4) 2_665
Ru41 N42 2.078(4) 3_565
N41 C41 1.298(8) .
N41 C45 1.376(7) .
N42 C46 1.379(7) .
N42 C50 1.263(8) .
C41 H41 0.9500 .
C41 C42 1.397(9) .
C42 H42 0.9500 .
C42 C43 1.382(9) .
C43 H43 0.9500 .
C43 C44 1.335(9) .
C44 H44 0.9500 .
C44 C45 1.424(8) .
C45 C46 1.457(9) .
C46 C47 1.407(8) .
C47 H47 0.9500 .
C47 C48 1.317(9) .
C48 H48 0.9500 .
C48 C49 1.387(10) .
C49 H49 0.9500 .
C49 C50 1.456(9) .
C50 H50 0.9500 .
P1 P1 1.95(3) 2_665
P1 P1 1.95(3) 3_565
P1 P1 1.54(3) 12_456
P1 P1 1.19(3) 11_556
P1 P1 2.37(3) 10_566
P1 F56 2.03(3) 3_565
P1 F56 2.04(3) 12_456
P1 F56 1.44(3) 2_665
P1 F56 1.628(17) .
P1 F57 2.02(3) 11_556
P1 F57 1.676(17) .
F56 P1 1.44(3) 3_565
F56 P1 2.03(3) 2_665
F56 P1 2.04(3) 12_456
F56 F56 0.94(4) 3_565
F56 F56 0.94(4) 2_665
F56 F57 1.40(3) 3_565
F57 P1 2.02(3) 11_556
F57 F56 1.40(3) 2_665
O52 O53 1.39(3) 6_556
O52 O53 0.66(2) .
O52 O56 1.23(2) .
O53 O52 1.39(3) 6_556
O53 O53 0.87(3) 6_556
O53 O56 1.69(3) 6_556
O53 O56 1.43(3) .
O54 O55 1.07(2) .
O55 O54 1.07(2) 10_566
O56 O53 1.69(3) 6_556
